data_7704510
loop_
_publ_author_name
'Suter, Riccardo'
'Wagner, Mona'
'Querci, Lorenzo'
'Conti, Riccardo'
'Benk\>o, Zolt\'an'
'Gr\"utzmacher, Hansj\"org'

_publ_section_title
;
 1,3,4-Azadiphospholides as building blocks for scorpionate and bidentate
 ligands in multinuclear complexes.
;
_journal_issue 24
_journal_name_full 'Dalton transactions (Cambridge, England : 2003)'
_journal_page_first 8201
_journal_page_last 8208
_journal_paper_doi 10.1039/d0dt01864c
_journal_volume 49
_journal_year 2020
_chemical_formula_moiety 'C36 H24 N6 O6 P12 Ti, 2(C12 H30 Na O6), 2(C H2 Cl2)'
_chemical_formula_sum 'C62 H88 Cl4 N6 Na2 O18 P12 Ti'
_chemical_formula_weight 1812.70
_space_group_crystal_system monoclinic
_space_group_IT_number 14
_space_group_name_Hall '-P 2yn'
_space_group_name_H-M_alt 'P 1 21/n 1'
_atom_sites_solution_hydrogens geom
_atom_sites_solution_primary direct
_audit_creation_date 2016-07-19
_audit_creation_method
;
Olex2 1.2
(compiled 2016.02.19 svn.r3266 for OlexSys, GUI svn.r5155)
;
_audit_update_record
;
2016-07-19 deposited with the CCDC.	2020-05-27 downloaded from the CCDC.
;
_cell_angle_alpha 90
_cell_angle_beta 108.1170(10)
_cell_angle_gamma 90
_cell_formula_units_Z 2
_cell_length_a 12.9086(7)
_cell_length_b 24.9553(13)
_cell_length_c 13.7959(7)
_cell_measurement_reflns_used 8622
_cell_measurement_temperature 99(2)
_cell_measurement_theta_max 25.36
_cell_measurement_theta_min 2.50
_cell_volume 4223.9(4)
_computing_cell_refinement 'Bruker SAINT'
_computing_data_collection 'Bruker APEX2'
_computing_data_reduction 'Bruker SAINT'
_computing_molecular_graphics 'Olex2 (Dolomanov et al., 2009)'
_computing_publication_material 'Olex2 (Dolomanov et al., 2009)'
_computing_structure_refinement 'XL (Sheldrick, 2008)'
_computing_structure_solution 'XS (Sheldrick, 2008)'
_diffrn_ambient_temperature 99.55
_diffrn_detector 'Bruker APEX2 area detector'
_diffrn_detector_area_resol_mean 8.33
_diffrn_detector_type 'CCD area detector'
_diffrn_measured_fraction_theta_full 1.000
_diffrn_measured_fraction_theta_max 0.998
_diffrn_measurement_device 'fixed chi three-circle diffractometer'
_diffrn_measurement_device_type 'Bruker SMART Apex2'
_diffrn_measurement_method '\w and \f scans'
_diffrn_radiation_monochromator graphite
_diffrn_radiation_probe x-ray
_diffrn_radiation_type MoK\a
_diffrn_radiation_wavelength 0.71073
_diffrn_reflns_av_R_equivalents 0.0748
_diffrn_reflns_av_unetI/netI 0.0781
_diffrn_reflns_Laue_measured_fraction_full 1.000
_diffrn_reflns_Laue_measured_fraction_max 0.998
_diffrn_reflns_limit_h_max 15
_diffrn_reflns_limit_h_min -15
_diffrn_reflns_limit_k_max 22
_diffrn_reflns_limit_k_min -30
_diffrn_reflns_limit_l_max 16
_diffrn_reflns_limit_l_min -17
_diffrn_reflns_number 50291
_diffrn_reflns_point_group_measured_fraction_full 1.000
_diffrn_reflns_point_group_measured_fraction_max 0.998
_diffrn_reflns_theta_full 26.000
_diffrn_reflns_theta_max 26.086
_diffrn_reflns_theta_min 1.632
_diffrn_source 'sealed tube'
_diffrn_standards_number 0
_exptl_absorpt_coefficient_mu 0.530
_exptl_absorpt_correction_type none
_exptl_crystal_colour green
_exptl_crystal_density_diffrn 1.425
_exptl_crystal_description block
_exptl_crystal_F_000 1876
_exptl_crystal_size_max 0.18
_exptl_crystal_size_mid 0.14
_exptl_crystal_size_min 0.13
_refine_diff_density_max 0.537
_refine_diff_density_min -0.371
_refine_diff_density_rms 0.077
_refine_ls_extinction_method none
_refine_ls_goodness_of_fit_ref 0.906
_refine_ls_hydrogen_treatment constr
_refine_ls_matrix_type full
_refine_ls_number_parameters 481
_refine_ls_number_reflns 8349
_refine_ls_number_restraints 0
_refine_ls_restrained_S_all 0.906
_refine_ls_R_factor_all 0.0696
_refine_ls_R_factor_gt 0.0374
_refine_ls_shift/su_max 0.001
_refine_ls_shift/su_mean 0.000
_refine_ls_structure_factor_coef Fsqd
_refine_ls_weighting_details 'w=1/[\s^2^(Fo^2^)+(0.0278P)^2^] where P=(Fo^2^+2Fc^2^)/3'
_refine_ls_weighting_scheme calc
_refine_ls_wR_factor_gt 0.0642
_refine_ls_wR_factor_ref 0.0710
_reflns_Friedel_coverage 0.000
_reflns_number_gt 5616
_reflns_number_total 8349
_reflns_threshold_expression 'I > 2\s(I)'
_cod_data_source_file d0dt01864c2.cif
_cod_data_source_block a
_cod_depositor_comments 'Adding full bibliography for 7704506--7704517.cif.'
_cod_database_code 7704510
_shelx_space_group_comment
;
The symmetry employed for this shelxl refinement is uniquely defined
by the following loop, which should always be used as a source of
symmetry information in preference to the above space-group names.
They are only intended as comments.
;
_shelx_estimated_absorpt_t_max 0.934
_shelx_estimated_absorpt_t_min 0.911
_olex2_refinement_description
;
1. Fixed Uiso
 At 1.2 times of:
  All C(H) groups, All C(H,H) groups
 At 1.5 times of:
  All C(H,H,H) groups
2.a Secondary CH2 refined with riding coordinates:
 C24(H24A,H24B), C25(H25A,H25B), C28(H28A,H28B), C29(H29A,H29B), C21(H21A,
 H21B), C20(H20A,H20B), C31(H31A,H31B)
2.b Aromatic/amide H refined with riding coordinates:
 C6(H6), C17(H17), C11(H11), C9(H9), C4(H4), C15(H15), C18(H18), C3(H3),
 C16(H16), C12(H12), C5(H5), C10(H10)
2.c Idealised Me refined as rotating group:
 C27(H27A,H27B,H27C), C30(H30A,H30B,H30C), C26(H26A,H26B,H26C), C23(H23A,H23B,
 H23C), C19(H19A,H19B,H19C), C22(H22A,H22B,H22C)
;
_shelx_shelxl_version_number 2014/7
_olex2_submission_special_instructions 'No special instructions were received'

loop_
_space_group_symop_operation_xyz
'x, y, z'
'-x+1/2, y+1/2, -z+1/2'
'-x, -y, -z'
'x-1/2, -y-1/2, z-1/2'

loop_
_atom_site_label
_atom_site_type_symbol
_atom_site_fract_x
_atom_site_fract_y
_atom_site_fract_z
_atom_site_U_iso_or_equiv
_atom_site_adp_type
_atom_site_occupancy
_atom_site_site_symmetry_order
_atom_site_calc_flag
_atom_site_refinement_flags_posn
_atom_site_refinement_flags_adp
_atom_site_refinement_flags_occupancy
_atom_site_disorder_assembly
_atom_site_disorder_group
Ti1 Ti 1.0000 0.5000 0.5000 0.01070(14) Uani 1 2 d S T P . .
P2 P 0.63280(5) 0.60192(2) 0.22654(5) 0.01792(16) Uani 1 1 d . . . . .
P3 P 0.85326(5) 0.53339(2) 0.69888(5) 0.01878(16) Uani 1 1 d . . . . .
P1 P 0.73446(5) 0.56942(2) 0.36588(5) 0.01520(15) Uani 1 1 d . . . . .
P4 P 0.71147(6) 0.51799(2) 0.74139(5) 0.02197(17) Uani 1 1 d . . . . .
P5 P 0.84007(5) 0.40205(2) 0.28672(5) 0.01997(16) Uani 1 1 d . . . . .
P6 P 0.81097(6) 0.31975(2) 0.25012(5) 0.02438(17) Uani 1 1 d . . . . .
O3 O 1.00817(12) 0.42566(5) 0.45998(11) 0.0130(4) Uani 1 1 d . . . . .
O1 O 0.91994(12) 0.51810(5) 0.35893(11) 0.0114(3) Uani 1 1 d . . . . .
O2 O 0.86335(12) 0.48479(5) 0.52401(11) 0.0126(4) Uani 1 1 d . . . . .
N1 N 0.80623(15) 0.54875(6) 0.20705(14) 0.0117(4) Uani 1 1 d . . . . .
O8 O 0.13732(14) 0.79513(6) 0.06102(13) 0.0268(4) Uani 1 1 d . . . . .
O9 O 0.19870(14) 0.78174(6) 0.26801(13) 0.0249(4) Uani 1 1 d . . . . .
O6 O -0.07801(13) 0.73518(6) 0.10340(12) 0.0208(4) Uani 1 1 d . . . . .
N3 N 0.97518(15) 0.33681(6) 0.42244(14) 0.0131(4) Uani 1 1 d . . . . .
N2 N 0.70789(15) 0.47101(6) 0.56597(14) 0.0115(4) Uani 1 1 d . . . . .
O7 O 0.04604(14) 0.67341(6) 0.27009(12) 0.0221(4) Uani 1 1 d . . . . .
C6 C 0.87372(19) 0.52743(8) 0.15559(18) 0.0153(5) Uani 1 1 d . . . . .
H6 H 0.9348 0.5062 0.1913 0.018 Uiso 1 1 calc R . . . .
C13 C 0.94797(19) 0.39056(8) 0.39690(17) 0.0130(5) Uani 1 1 d . . . . .
C17 C 1.0801(2) 0.27055(9) 0.53372(19) 0.0233(6) Uani 1 1 d . . . . .
H17 H 1.1361 0.2613 0.5945 0.028 Uiso 1 1 calc R . . . .
C8 C 0.65048(19) 0.47901(8) 0.63551(17) 0.0148(5) Uani 1 1 d . . . . .
C11 C 0.56258(19) 0.42065(8) 0.45620(19) 0.0189(6) Uani 1 1 d . . . . .
H11 H 0.5321 0.4010 0.3949 0.023 Uiso 1 1 calc R . . . .
C1 C 0.82896(18) 0.54280(8) 0.31214(17) 0.0118(5) Uani 1 1 d . . . . .
C9 C 0.5456(2) 0.45554(8) 0.61132(19) 0.0197(6) Uani 1 1 d . . . . .
H9 H 0.5048 0.4598 0.6575 0.024 Uiso 1 1 calc R . . . .
C4 C 0.7622(2) 0.56871(9) 0.00132(19) 0.0229(6) Uani 1 1 d . . . . .
H4 H 0.7487 0.5761 -0.0691 0.028 Uiso 1 1 calc R . . . .
C15 C 0.9411(2) 0.24368(9) 0.3828(2) 0.0259(7) Uani 1 1 d . . . . .
H15 H 0.9018 0.2162 0.3388 0.031 Uiso 1 1 calc R . . . .
C18 C 1.0578(2) 0.32251(8) 0.50981(18) 0.0174(6) Uani 1 1 d . . . . .
H18 H 1.0991 0.3496 0.5533 0.021 Uiso 1 1 calc R . . . .
C2 C 0.71359(19) 0.57882(8) 0.15586(18) 0.0150(5) Uani 1 1 d . . . . .
C3 C 0.6957(2) 0.58845(8) 0.05117(18) 0.0201(6) Uani 1 1 d . . . . .
H3 H 0.6348 0.6095 0.0146 0.024 Uiso 1 1 calc R . . . .
C16 C 1.0204(2) 0.22958(9) 0.4686(2) 0.0295(7) Uani 1 1 d . . . . .
H16 H 1.0360 0.1929 0.4852 0.035 Uiso 1 1 calc R . . . .
C12 C 0.66284(19) 0.44178(8) 0.47683(17) 0.0152(5) Uani 1 1 d . . . . .
H12 H 0.7031 0.4368 0.4304 0.018 Uiso 1 1 calc R . . . .
C24 C -0.0663(2) 0.66305(9) 0.21932(19) 0.0244(6) Uani 1 1 d . . . . .
H24A H -0.1004 0.6469 0.2675 0.029 Uiso 1 1 calc R . . . .
H24B H -0.0740 0.6376 0.1625 0.029 Uiso 1 1 calc R . . . .
C5 C 0.8526(2) 0.53678(8) 0.05518(18) 0.0207(6) Uani 1 1 d . . . . .
H5 H 0.8986 0.5219 0.0202 0.025 Uiso 1 1 calc R . . . .
C7 C 0.81040(18) 0.49476(8) 0.58830(17) 0.0121(5) Uani 1 1 d . . . . .
C10 C 0.5019(2) 0.42733(8) 0.52490(19) 0.0209(6) Uani 1 1 d . . . . .
H10 H 0.4312 0.4121 0.5103 0.025 Uiso 1 1 calc R . . . .
C27 C 0.1397(2) 0.78439(10) -0.03925(19) 0.0324(7) Uani 1 1 d . . . . .
H27A H 0.1564 0.8175 -0.0697 0.049 Uiso 1 1 calc GR . . . .
H27B H 0.0686 0.7708 -0.0807 0.049 Uiso 1 1 calc GR . . . .
H27C H 0.1959 0.7575 -0.0366 0.049 Uiso 1 1 calc GR . . . .
C25 C -0.1214(2) 0.71466(9) 0.17915(19) 0.0259(6) Uani 1 1 d . . . . .
H25A H -0.2008 0.7088 0.1491 0.031 Uiso 1 1 calc R . . . .
H25B H -0.1096 0.7408 0.2355 0.031 Uiso 1 1 calc R . . . .
C28 C 0.2353(2) 0.81857(9) 0.12397(19) 0.0285(7) Uani 1 1 d . . . . .
H28A H 0.2503 0.8522 0.0927 0.034 Uiso 1 1 calc R . . . .
H28B H 0.2971 0.7937 0.1312 0.034 Uiso 1 1 calc R . . . .
C30 C 0.1880(2) 0.78794(10) 0.36645(19) 0.0347(7) Uani 1 1 d . . . . .
H30A H 0.2586 0.7979 0.4148 0.052 Uiso 1 1 calc GR . . . .
H30B H 0.1633 0.7541 0.3879 0.052 Uiso 1 1 calc GR . . . .
H30C H 0.1346 0.8161 0.3647 0.052 Uiso 1 1 calc GR . . . .
C29 C 0.2236(2) 0.82993(9) 0.22563(19) 0.0296(7) Uani 1 1 d . . . . .
H29A H 0.2923 0.8452 0.2712 0.035 Uiso 1 1 calc R . . . .
H29B H 0.1646 0.8564 0.2188 0.035 Uiso 1 1 calc R . . . .
C26 C -0.1176(2) 0.78798(9) 0.07259(19) 0.0287(7) Uani 1 1 d . . . . .
H26A H -0.1973 0.7873 0.0450 0.043 Uiso 1 1 calc GR . . . .
H26B H -0.0871 0.8008 0.0200 0.043 Uiso 1 1 calc GR . . . .
H26C H -0.0954 0.8121 0.1316 0.043 Uiso 1 1 calc GR . . . .
C23 C 0.1014(2) 0.62645(9) 0.3202(2) 0.0350(7) Uani 1 1 d . . . . .
H23A H 0.0657 0.6133 0.3687 0.052 Uiso 1 1 calc GR . . . .
H23B H 0.1775 0.6353 0.3567 0.052 Uiso 1 1 calc GR . . . .
H23C H 0.0988 0.5986 0.2693 0.052 Uiso 1 1 calc GR . . . .
O4 O 0.09271(15) 0.64450(7) 0.03474(14) 0.0366(5) Uani 1 1 d . . . . .
O5 O 0.28248(15) 0.67725(7) 0.17260(14) 0.0361(5) Uani 1 1 d . . . . .
C21 C 0.2770(2) 0.62624(9) 0.1288(2) 0.0345(7) Uani 1 1 d . . . . .
H21A H 0.2616 0.5992 0.1750 0.041 Uiso 1 1 calc R . . . .
H21B H 0.3482 0.6174 0.1198 0.041 Uiso 1 1 calc R . . . .
C20 C 0.1915(2) 0.62414(11) 0.0295(2) 0.0406(8) Uani 1 1 d . . . . .
H20A H 0.2151 0.6451 -0.0208 0.049 Uiso 1 1 calc R . . . .
H20B H 0.1810 0.5865 0.0057 0.049 Uiso 1 1 calc R . . . .
C19 C 0.0053(2) 0.63903(11) -0.0578(2) 0.0385(8) Uani 1 1 d . . . . .
H19A H 0.0203 0.6608 -0.1111 0.058 Uiso 1 1 calc GR . . . .
H19B H -0.0626 0.6512 -0.0473 0.058 Uiso 1 1 calc GR . . . .
H19C H -0.0019 0.6013 -0.0789 0.058 Uiso 1 1 calc GR . . . .
C22 C 0.3723(2) 0.68309(11) 0.2623(2) 0.0363(7) Uani 1 1 d . . . . .
H22A H 0.3671 0.6565 0.3128 0.055 Uiso 1 1 calc GR . . . .
H22B H 0.3717 0.7192 0.2902 0.055 Uiso 1 1 calc GR . . . .
H22C H 0.4402 0.6777 0.2460 0.055 Uiso 1 1 calc GR . . . .
C14 C 0.91420(19) 0.29784(8) 0.35571(18) 0.0180(6) Uani 1 1 d . . . . .
Na1 Na 0.11101(8) 0.71688(3) 0.14902(7) 0.0198(2) Uani 1 1 d . . . . .
Cl2 Cl 0.60791(6) 0.44958(3) 0.04169(5) 0.03343(18) Uani 1 1 d . . . . .
Cl1 Cl 0.53175(6) 0.39021(3) 0.18655(5) 0.03604(19) Uani 1 1 d . . . . .
C31 C 0.5638(2) 0.45433(9) 0.14963(19) 0.0294(7) Uani 1 1 d . . . . .
H31A H 0.4986 0.4776 0.1341 0.035 Uiso 1 1 calc R . . . .
H31B H 0.6218 0.4708 0.2065 0.035 Uiso 1 1 calc R . . . .

loop_
_atom_site_aniso_label
_atom_site_aniso_U_11
_atom_site_aniso_U_22
_atom_site_aniso_U_33
_atom_site_aniso_U_23
_atom_site_aniso_U_13
_atom_site_aniso_U_12
Ti1 0.0101(3) 0.0096(3) 0.0116(3) -0.0004(2) 0.0020(3) 0.0003(2)
P2 0.0140(4) 0.0176(3) 0.0201(4) 0.0041(3) 0.0023(3) 0.0034(3)
P3 0.0176(4) 0.0188(3) 0.0183(4) -0.0054(3) 0.0031(3) 0.0004(3)
P1 0.0138(4) 0.0162(3) 0.0157(4) 0.0013(3) 0.0047(3) 0.0029(3)
P4 0.0249(4) 0.0242(3) 0.0188(4) -0.0040(3) 0.0096(3) 0.0018(3)
P5 0.0200(4) 0.0169(3) 0.0181(4) -0.0005(3) -0.0012(3) -0.0034(3)
P6 0.0259(4) 0.0200(3) 0.0239(4) -0.0067(3) 0.0029(3) -0.0086(3)
O3 0.0131(9) 0.0100(7) 0.0132(9) -0.0030(6) 0.0003(7) -0.0018(7)
O1 0.0093(9) 0.0124(7) 0.0109(9) 0.0018(6) 0.0006(7) 0.0013(7)
O2 0.0105(9) 0.0149(7) 0.0137(9) 0.0014(6) 0.0058(8) 0.0005(7)
N1 0.0118(11) 0.0106(9) 0.0113(11) -0.0005(8) 0.0017(9) -0.0012(8)
O8 0.0278(11) 0.0288(9) 0.0217(11) 0.0032(8) 0.0047(9) -0.0073(8)
O9 0.0334(12) 0.0179(8) 0.0257(11) -0.0005(7) 0.0126(9) -0.0024(8)
O6 0.0214(10) 0.0181(8) 0.0249(11) 0.0033(7) 0.0103(9) 0.0036(7)
N3 0.0137(11) 0.0107(9) 0.0160(12) -0.0015(8) 0.0064(10) -0.0007(8)
N2 0.0094(11) 0.0108(9) 0.0145(11) 0.0000(8) 0.0039(9) 0.0003(8)
O7 0.0236(11) 0.0172(8) 0.0257(11) 0.0052(7) 0.0080(9) 0.0003(8)
C6 0.0145(14) 0.0122(11) 0.0187(15) -0.0010(10) 0.0045(12) 0.0006(10)
C13 0.0153(14) 0.0119(11) 0.0138(14) 0.0000(9) 0.0076(11) 0.0005(10)
C17 0.0228(16) 0.0219(13) 0.0263(16) 0.0073(11) 0.0091(13) 0.0073(12)
C8 0.0161(14) 0.0137(11) 0.0165(14) 0.0043(10) 0.0080(12) 0.0028(10)
C11 0.0157(14) 0.0176(12) 0.0225(15) -0.0020(10) 0.0046(12) -0.0030(11)
C1 0.0115(13) 0.0104(10) 0.0118(14) -0.0010(9) 0.0011(11) -0.0040(10)
C9 0.0194(15) 0.0189(12) 0.0260(16) 0.0037(11) 0.0148(13) 0.0030(11)
C4 0.0333(17) 0.0215(12) 0.0111(14) 0.0012(10) 0.0027(13) -0.0034(12)
C15 0.0273(17) 0.0150(12) 0.0385(19) -0.0074(12) 0.0145(15) -0.0054(12)
C18 0.0172(14) 0.0179(12) 0.0182(15) -0.0015(10) 0.0071(12) -0.0002(11)
C2 0.0134(14) 0.0132(11) 0.0152(14) 0.0016(10) 0.0001(11) -0.0021(10)
C3 0.0205(15) 0.0174(12) 0.0167(15) 0.0038(10) -0.0024(12) -0.0017(11)
C16 0.0330(18) 0.0124(12) 0.049(2) 0.0034(12) 0.0207(16) 0.0025(12)
C12 0.0214(15) 0.0123(11) 0.0128(14) -0.0001(9) 0.0064(12) 0.0020(10)
C24 0.0310(17) 0.0202(13) 0.0253(16) -0.0015(11) 0.0136(14) -0.0085(12)
C5 0.0274(16) 0.0202(12) 0.0159(15) -0.0024(10) 0.0086(13) -0.0021(11)
C7 0.0109(13) 0.0105(10) 0.0142(14) 0.0041(9) 0.0029(11) 0.0024(10)
C10 0.0152(14) 0.0179(12) 0.0317(17) 0.0001(11) 0.0105(13) -0.0043(11)
C27 0.0346(18) 0.0361(15) 0.0254(18) 0.0049(13) 0.0078(14) -0.0073(14)
C25 0.0236(16) 0.0278(13) 0.0292(17) -0.0018(12) 0.0125(14) -0.0025(12)
C28 0.0272(17) 0.0239(13) 0.0329(18) 0.0040(12) 0.0072(14) -0.0076(12)
C30 0.047(2) 0.0308(14) 0.0268(18) -0.0021(12) 0.0115(15) 0.0016(14)
C29 0.0338(18) 0.0186(13) 0.0310(18) -0.0001(11) 0.0025(14) -0.0041(12)
C26 0.0321(18) 0.0210(13) 0.0307(17) 0.0025(11) 0.0067(14) 0.0050(12)
C23 0.043(2) 0.0243(14) 0.041(2) 0.0143(13) 0.0184(16) 0.0078(13)
O4 0.0230(12) 0.0452(11) 0.0388(13) -0.0192(9) 0.0055(10) 0.0015(10)
O5 0.0281(12) 0.0395(11) 0.0312(12) -0.0130(9) -0.0044(10) 0.0138(9)
C21 0.0321(18) 0.0266(14) 0.046(2) -0.0038(13) 0.0130(16) 0.0068(13)
C20 0.045(2) 0.0369(16) 0.038(2) -0.0119(14) 0.0101(17) 0.0130(15)
C19 0.0293(19) 0.0516(18) 0.0332(19) -0.0133(14) 0.0076(16) -0.0064(15)
C22 0.0248(17) 0.0472(17) 0.0316(18) -0.0030(14) 0.0009(15) 0.0133(14)
C14 0.0190(15) 0.0150(11) 0.0235(15) -0.0072(10) 0.0116(12) -0.0058(11)
Na1 0.0197(6) 0.0176(4) 0.0224(6) 0.0019(4) 0.0073(5) -0.0007(4)
Cl2 0.0302(4) 0.0370(4) 0.0345(4) 0.0021(3) 0.0120(4) 0.0028(3)
Cl1 0.0353(4) 0.0409(4) 0.0271(4) 0.0068(3) 0.0025(4) -0.0033(3)
C31 0.0323(17) 0.0273(14) 0.0256(17) -0.0062(12) 0.0045(14) 0.0032(13)

loop_
_atom_type_symbol
_atom_type_description
_atom_type_scat_dispersion_real
_atom_type_scat_dispersion_imag
_atom_type_scat_source
C C 0.0033 0.0016 'International Tables Vol C Tables 4.2.6.8 and 6.1.1.4'
H H 0.0000 0.0000 'International Tables Vol C Tables 4.2.6.8 and 6.1.1.4'
Cl Cl 0.1484 0.1585 'International Tables Vol C Tables 4.2.6.8 and 6.1.1.4'
N N 0.0061 0.0033 'International Tables Vol C Tables 4.2.6.8 and 6.1.1.4'
Na Na 0.0362 0.0249 'International Tables Vol C Tables 4.2.6.8 and 6.1.1.4'
O O 0.0106 0.0060 'International Tables Vol C Tables 4.2.6.8 and 6.1.1.4'
P P 0.1023 0.0942 'International Tables Vol C Tables 4.2.6.8 and 6.1.1.4'
Ti Ti 0.2776 0.4457 'International Tables Vol C Tables 4.2.6.8 and 6.1.1.4'

loop_
_geom_angle_atom_site_label_1
_geom_angle_atom_site_label_2
_geom_angle_atom_site_label_3
_geom_angle
_geom_angle_site_symmetry_1
_geom_angle_site_symmetry_3
_geom_angle_publ_flag
O3 Ti1 O3 180.00(9) 3_766 . ?
O3 Ti1 O1 89.79(6) . . ?
O3 Ti1 O1 90.21(6) . 3_766 ?
O3 Ti1 O1 90.21(6) 3_766 . ?
O3 Ti1 O1 89.79(6) 3_766 3_766 ?
O1 Ti1 O1 180.0 3_766 . ?
O2 Ti1 O3 90.33(6) 3_766 . ?
O2 Ti1 O3 90.32(6) . 3_766 ?
O2 Ti1 O3 89.68(6) . . ?
O2 Ti1 O3 89.67(6) 3_766 3_766 ?
O2 Ti1 O1 90.69(6) . 3_766 ?
O2 Ti1 O1 89.31(6) . . ?
O2 Ti1 O1 89.31(6) 3_766 3_766 ?
O2 Ti1 O1 90.69(6) 3_766 . ?
O2 Ti1 O2 180.0 . 3_766 ?
C2 P2 P1 94.11(8) . . ?
C7 P3 P4 94.32(8) . . ?
C1 P1 P2 94.46(8) . . ?
C8 P4 P3 94.22(8) . . ?
C13 P5 P6 94.75(7) . . ?
C14 P6 P5 94.16(7) . . ?
C13 O3 Ti1 138.91(14) . . ?
C1 O1 Ti1 135.92(14) . . ?
C7 O2 Ti1 141.36(14) . . ?
C6 N1 C1 121.84(19) . . ?
C6 N1 C2 121.30(19) . . ?
C1 N1 C2 116.83(19) . . ?
C27 O8 C28 112.9(2) . . ?
C27 O8 Na1 113.11(13) . . ?
C28 O8 Na1 105.52(13) . . ?
C30 O9 C29 113.91(18) . . ?
C30 O9 Na1 125.46(14) . . ?
C29 O9 Na1 114.91(14) . . ?
C25 O6 C26 111.34(18) . . ?
C25 O6 Na1 110.08(14) . . ?
C26 O6 Na1 120.02(14) . . ?
C18 N3 C13 121.97(18) . . ?
C18 N3 C14 121.09(18) . . ?
C14 N3 C13 116.93(19) . . ?
C12 N2 C8 121.09(19) . . ?
C12 N2 C7 121.68(19) . . ?
C7 N2 C8 117.21(18) . . ?
C24 O7 C23 111.56(18) . . ?
C24 O7 Na1 105.53(13) . . ?
C23 O7 Na1 118.99(15) . . ?
N1 C6 H6 120.0 . . ?
C5 C6 N1 120.1(2) . . ?
C5 C6 H6 120.0 . . ?
O3 C13 P5 128.40(15) . . ?
O3 C13 N3 115.01(19) . . ?
N3 C13 P5 116.59(16) . . ?
C18 C17 H17 119.8 . . ?
C18 C17 C16 120.4(2) . . ?
C16 C17 H17 119.8 . . ?
N2 C8 P4 117.49(17) . . ?
N2 C8 C9 116.8(2) . . ?
C9 C8 P4 125.66(19) . . ?
C12 C11 H11 119.7 . . ?
C12 C11 C10 120.6(2) . . ?
C10 C11 H11 119.7 . . ?
O1 C1 P1 127.61(17) . . ?
O1 C1 N1 115.50(19) . . ?
N1 C1 P1 116.89(16) . . ?
C8 C9 H9 119.0 . . ?
C10 C9 C8 122.1(2) . . ?
C10 C9 H9 119.0 . . ?
C3 C4 H4 120.4 . . ?
C3 C4 C5 119.3(2) . . ?
C5 C4 H4 120.4 . . ?
C16 C15 H15 118.8 . . ?
C16 C15 C14 122.5(2) . . ?
C14 C15 H15 118.8 . . ?
N3 C18 H18 119.7 . . ?
C17 C18 N3 120.6(2) . . ?
C17 C18 H18 119.7 . . ?
N1 C2 P2 117.57(17) . . ?
N1 C2 C3 116.7(2) . . ?
C3 C2 P2 125.71(18) . . ?
C4 C3 C2 122.1(2) . . ?
C4 C3 H3 118.9 . . ?
C2 C3 H3 118.9 . . ?
C17 C16 H16 120.6 . . ?
C15 C16 C17 118.8(2) . . ?
C15 C16 H16 120.6 . . ?
N2 C12 H12 119.9 . . ?
C11 C12 N2 120.2(2) . . ?
C11 C12 H12 119.9 . . ?
O7 C24 H24A 110.0 . . ?
O7 C24 H24B 110.0 . . ?
O7 C24 C25 108.69(19) . . ?
H24A C24 H24B 108.3 . . ?
C25 C24 H24A 110.0 . . ?
C25 C24 H24B 110.0 . . ?
C6 C5 C4 120.5(2) . . ?
C6 C5 H5 119.8 . . ?
C4 C5 H5 119.8 . . ?
O2 C7 P3 127.68(17) . . ?
O2 C7 N2 115.59(19) . . ?
N2 C7 P3 116.72(17) . . ?
C11 C10 H10 120.4 . . ?
C9 C10 C11 119.1(2) . . ?
C9 C10 H10 120.4 . . ?
O8 C27 H27A 109.5 . . ?
O8 C27 H27B 109.5 . . ?
O8 C27 H27C 109.5 . . ?
H27A C27 H27B 109.5 . . ?
H27A C27 H27C 109.5 . . ?
H27B C27 H27C 109.5 . . ?
O6 C25 C24 109.4(2) . . ?
O6 C25 H25A 109.8 . . ?
O6 C25 H25B 109.8 . . ?
C24 C25 H25A 109.8 . . ?
C24 C25 H25B 109.8 . . ?
H25A C25 H25B 108.2 . . ?
O8 C28 H28A 109.9 . . ?
O8 C28 H28B 109.9 . . ?
O8 C28 C29 108.9(2) . . ?
H28A C28 H28B 108.3 . . ?
C29 C28 H28A 109.9 . . ?
C29 C28 H28B 109.9 . . ?
O9 C30 H30A 109.5 . . ?
O9 C30 H30B 109.5 . . ?
O9 C30 H30C 109.5 . . ?
H30A C30 H30B 109.5 . . ?
H30A C30 H30C 109.5 . . ?
H30B C30 H30C 109.5 . . ?
O9 C29 C28 109.30(19) . . ?
O9 C29 H29A 109.8 . . ?
O9 C29 H29B 109.8 . . ?
C28 C29 H29A 109.8 . . ?
C28 C29 H29B 109.8 . . ?
H29A C29 H29B 108.3 . . ?
O6 C26 H26A 109.5 . . ?
O6 C26 H26B 109.5 . . ?
O6 C26 H26C 109.5 . . ?
H26A C26 H26B 109.5 . . ?
H26A C26 H26C 109.5 . . ?
H26B C26 H26C 109.5 . . ?
O7 C23 H23A 109.5 . . ?
O7 C23 H23B 109.5 . . ?
O7 C23 H23C 109.5 . . ?
H23A C23 H23B 109.5 . . ?
H23A C23 H23C 109.5 . . ?
H23B C23 H23C 109.5 . . ?
C20 O4 C19 113.6(2) . . ?
C20 O4 Na1 114.20(15) . . ?
C19 O4 Na1 124.02(15) . . ?
C21 O5 C22 112.85(19) . . ?
C21 O5 Na1 113.78(16) . . ?
C22 O5 Na1 123.83(15) . . ?
O5 C21 H21A 109.5 . . ?
O5 C21 H21B 109.5 . . ?
O5 C21 C20 110.9(2) . . ?
H21A C21 H21B 108.0 . . ?
C20 C21 H21A 109.5 . . ?
C20 C21 H21B 109.5 . . ?
O4 C20 C21 111.9(2) . . ?
O4 C20 H20A 109.2 . . ?
O4 C20 H20B 109.2 . . ?
C21 C20 H20A 109.2 . . ?
C21 C20 H20B 109.2 . . ?
H20A C20 H20B 107.9 . . ?
O4 C19 H19A 109.5 . . ?
O4 C19 H19B 109.5 . . ?
O4 C19 H19C 109.5 . . ?
H19A C19 H19B 109.5 . . ?
H19A C19 H19C 109.5 . . ?
H19B C19 H19C 109.5 . . ?
O5 C22 H22A 109.5 . . ?
O5 C22 H22B 109.5 . . ?
O5 C22 H22C 109.5 . . ?
H22A C22 H22B 109.5 . . ?
H22A C22 H22C 109.5 . . ?
H22B C22 H22C 109.5 . . ?
N3 C14 P6 117.55(16) . . ?
N3 C14 C15 116.6(2) . . ?
C15 C14 P6 125.83(18) . . ?
O9 Na1 O8 71.00(6) . . ?
O9 Na1 O6 106.72(6) . . ?
O9 Na1 O7 91.29(6) . . ?
O9 Na1 O4 157.96(8) . . ?
O9 Na1 O5 87.97(7) . . ?
O6 Na1 O8 90.28(6) . . ?
O7 Na1 O8 151.56(7) . . ?
O7 Na1 O6 73.28(6) . . ?
O7 Na1 O4 97.91(7) . . ?
O4 Na1 O8 106.73(7) . . ?
O4 Na1 O6 95.12(7) . . ?
O5 Na1 O8 97.94(7) . . ?
O5 Na1 O6 164.91(7) . . ?
O5 Na1 O7 103.63(7) . . ?
O5 Na1 O4 70.44(6) . . ?
Cl2 C31 Cl1 110.48(13) . . ?
Cl2 C31 H31A 109.6 . . ?
Cl2 C31 H31B 109.6 . . ?
Cl1 C31 H31A 109.6 . . ?
Cl1 C31 H31B 109.6 . . ?
H31A C31 H31B 108.1 . . ?

loop_
_geom_bond_atom_site_label_1
_geom_bond_atom_site_label_2
_geom_bond_distance
_geom_bond_site_symmetry_2
_geom_bond_publ_flag
Ti1 O3 1.9479(13) 3_766 ?
Ti1 O3 1.9479(13) . ?
Ti1 O1 1.9516(14) 3_766 ?
Ti1 O1 1.9516(14) . ?
Ti1 O2 1.9310(15) . ?
Ti1 O2 1.9310(15) 3_766 ?
P2 P1 2.1228(9) . ?
P2 C2 1.733(2) . ?
P3 P4 2.1235(10) . ?
P3 C7 1.743(2) . ?
P1 C1 1.744(2) . ?
P4 C8 1.728(2) . ?
P5 P6 2.1206(8) . ?
P5 C13 1.737(2) . ?
P6 C14 1.729(2) . ?
O3 C13 1.307(2) . ?
O1 C1 1.305(2) . ?
O2 C7 1.301(2) . ?
N1 C6 1.390(3) . ?
N1 C1 1.395(3) . ?
N1 C2 1.402(3) . ?
O8 C27 1.419(3) . ?
O8 C28 1.419(3) . ?
O8 Na1 2.3789(17) . ?
O9 C30 1.416(3) . ?
O9 C29 1.417(3) . ?
O9 Na1 2.3325(18) . ?
O6 C25 1.425(3) . ?
O6 C26 1.429(3) . ?
O6 Na1 2.3671(18) . ?
N3 C13 1.404(2) . ?
N3 C18 1.385(3) . ?
N3 C14 1.401(3) . ?
N2 C8 1.397(3) . ?
N2 C12 1.392(3) . ?
N2 C7 1.394(3) . ?
O7 C24 1.425(3) . ?
O7 C23 1.433(3) . ?
O7 Na1 2.3539(18) . ?
C6 H6 0.9500 . ?
C6 C5 1.346(3) . ?
C17 H17 0.9500 . ?
C17 C18 1.347(3) . ?
C17 C16 1.420(3) . ?
C8 C9 1.416(3) . ?
C11 H11 0.9500 . ?
C11 C12 1.343(3) . ?
C11 C10 1.415(3) . ?
C9 H9 0.9500 . ?
C9 C10 1.348(3) . ?
C4 H4 0.9500 . ?
C4 C3 1.350(3) . ?
C4 C5 1.417(3) . ?
C15 H15 0.9500 . ?
C15 C16 1.349(3) . ?
C15 C14 1.416(3) . ?
C18 H18 0.9500 . ?
C2 C3 1.410(3) . ?
C3 H3 0.9500 . ?
C16 H16 0.9500 . ?
C12 H12 0.9500 . ?
C24 H24A 0.9900 . ?
C24 H24B 0.9900 . ?
C24 C25 1.492(3) . ?
C5 H5 0.9500 . ?
C10 H10 0.9500 . ?
C27 H27A 0.9800 . ?
C27 H27B 0.9800 . ?
C27 H27C 0.9800 . ?
C25 H25A 0.9900 . ?
C25 H25B 0.9900 . ?
C28 H28A 0.9900 . ?
C28 H28B 0.9900 . ?
C28 C29 1.484(3) . ?
C30 H30A 0.9800 . ?
C30 H30B 0.9800 . ?
C30 H30C 0.9800 . ?
C29 H29A 0.9900 . ?
C29 H29B 0.9900 . ?
C26 H26A 0.9800 . ?
C26 H26B 0.9800 . ?
C26 H26C 0.9800 . ?
C23 H23A 0.9800 . ?
C23 H23B 0.9800 . ?
C23 H23C 0.9800 . ?
O4 C20 1.395(3) . ?
O4 C19 1.424(3) . ?
O4 Na1 2.3605(19) . ?
O5 C21 1.402(3) . ?
O5 C22 1.416(3) . ?
O5 Na1 2.3528(19) . ?
C21 H21A 0.9900 . ?
C21 H21B 0.9900 . ?
C21 C20 1.469(4) . ?
C20 H20A 0.9900 . ?
C20 H20B 0.9900 . ?
C19 H19A 0.9800 . ?
C19 H19B 0.9800 . ?
C19 H19C 0.9800 . ?
C22 H22A 0.9800 . ?
C22 H22B 0.9800 . ?
C22 H22C 0.9800 . ?
Cl2 C31 1.756(3) . ?
Cl1 C31 1.767(2) . ?
C31 H31A 0.9900 . ?
C31 H31B 0.9900 . ?

loop_
_geom_torsion_atom_site_label_1
_geom_torsion_atom_site_label_2
_geom_torsion_atom_site_label_3
_geom_torsion_atom_site_label_4
_geom_torsion
_geom_torsion_site_symmetry_1
_geom_torsion_site_symmetry_2
_geom_torsion_site_symmetry_3
_geom_torsion_site_symmetry_4
_geom_torsion_publ_flag
Ti1 O3 C13 P5 22.2(3) . . . . ?
Ti1 O3 C13 N3 -157.91(15) . . . . ?
Ti1 O1 C1 P1 -2.5(3) . . . . ?
Ti1 O1 C1 N1 176.87(12) . . . . ?
Ti1 O2 C7 P3 -0.2(3) . . . . ?
Ti1 O2 C7 N2 -179.35(14) . . . . ?
P2 P1 C1 O1 176.61(17) . . . . ?
P2 P1 C1 N1 -2.71(15) . . . . ?
P2 C2 C3 C4 -179.59(18) . . . . ?
P3 P4 C8 N2 0.56(16) . . . . ?
P3 P4 C8 C9 -177.55(18) . . . . ?
P1 P2 C2 N1 1.55(16) . . . . ?
P1 P2 C2 C3 -177.13(18) . . . . ?
P4 P3 C7 O2 -177.34(18) . . . . ?
P4 P3 C7 N2 1.84(16) . . . . ?
P4 C8 C9 C10 177.29(18) . . . . ?
P5 P6 C14 N3 0.17(18) . . . . ?
P5 P6 C14 C15 178.3(2) . . . . ?
P6 P5 C13 O3 179.0(2) . . . . ?
P6 P5 C13 N3 -0.90(18) . . . . ?
N1 C6 C5 C4 0.5(3) . . . . ?
N1 C2 C3 C4 1.7(3) . . . . ?
O8 C28 C29 O9 57.7(3) . . . . ?
N2 C8 C9 C10 -0.8(3) . . . . ?
O7 C24 C25 O6 64.6(2) . . . . ?
C6 N1 C1 P1 -177.62(15) . . . . ?
C6 N1 C1 O1 3.0(3) . . . . ?
C6 N1 C2 P2 178.17(15) . . . . ?
C6 N1 C2 C3 -3.0(3) . . . . ?
C13 N3 C18 C17 178.2(2) . . . . ?
C13 N3 C14 P6 -0.8(3) . . . . ?
C13 N3 C14 C15 -179.1(2) . . . . ?
C8 N2 C12 C11 0.0(3) . . . . ?
C8 N2 C7 P3 -1.8(2) . . . . ?
C8 N2 C7 O2 177.45(17) . . . . ?
C8 C9 C10 C11 0.3(3) . . . . ?
C1 N1 C6 C5 -175.99(19) . . . . ?
C1 N1 C2 P2 -3.8(2) . . . . ?
C1 N1 C2 C3 175.02(18) . . . . ?
C18 N3 C13 P5 -178.32(17) . . . . ?
C18 N3 C13 O3 1.8(3) . . . . ?
C18 N3 C14 P6 178.68(17) . . . . ?
C18 N3 C14 C15 0.4(3) . . . . ?
C18 C17 C16 C15 -0.1(4) . . . . ?
C2 N1 C6 C5 2.0(3) . . . . ?
C2 N1 C1 P1 4.3(2) . . . . ?
C2 N1 C1 O1 -175.07(17) . . . . ?
C3 C4 C5 C6 -1.8(3) . . . . ?
C16 C17 C18 N3 1.1(4) . . . . ?
C16 C15 C14 P6 -177.5(2) . . . . ?
C16 C15 C14 N3 0.6(4) . . . . ?
C12 N2 C8 P4 -177.60(15) . . . . ?
C12 N2 C8 C9 0.7(3) . . . . ?
C12 N2 C7 P3 176.39(15) . . . . ?
C12 N2 C7 O2 -4.3(3) . . . . ?
C12 C11 C10 C9 0.4(3) . . . . ?
C5 C4 C3 C2 0.6(3) . . . . ?
C7 N2 C8 P4 0.6(2) . . . . ?
C7 N2 C8 C9 178.91(18) . . . . ?
C7 N2 C12 C11 -178.14(19) . . . . ?
C10 C11 C12 N2 -0.6(3) . . . . ?
C27 O8 C28 C29 178.12(19) . . . . ?
C30 O9 C29 C28 178.8(2) . . . . ?
C26 O6 C25 C24 -172.2(2) . . . . ?
C23 O7 C24 C25 173.7(2) . . . . ?
O5 C21 C20 O4 -49.6(3) . . . . ?
C19 O4 C20 C21 -175.0(2) . . . . ?
C22 O5 C21 C20 -172.8(2) . . . . ?
C14 N3 C13 P5 1.2(3) . . . . ?
C14 N3 C13 O3 -178.68(19) . . . . ?
C14 N3 C18 C17 -1.3(3) . . . . ?
C14 C15 C16 C17 -0.8(4) . . . . ?
Na1 O8 C28 C29 -57.9(2) . . . . ?
Na1 O9 C29 C28 -26.3(3) . . . . ?
Na1 O6 C25 C24 -36.5(2) . . . . ?
Na1 O7 C24 C25 -55.8(2) . . . . ?
Na1 O4 C20 C21 35.0(3) . . . . ?
Na1 O5 C21 C20 39.5(3) . . . . ?
